data_1000064
loop_
_publ_author_name
'Fujino, K.'
'Sasaki, S.'
'Takeuchi, Y.'
'Sadanaga, R.'

_publ_section_title
;
 X-ray Determination of Electron Distributions in Forsterite, Fayalite
 and Tephroite
;
_journal_coden_ASTM ACBCAR
_journal_issue 3
_journal_name_full 'Acta Crystallographica B (24,1968-38,1982)'
_journal_page_first 513
_journal_page_last 518
_journal_paper_doi 10.1107/S0567740881003506
_journal_volume 37
_journal_year 1981
_chemical_compound_source Synthetic
_chemical_formula_structural 'Fe2 Si O4'
_chemical_formula_sum 'Fe2 O4 Si'
_chemical_name_mineral Fayalite
_chemical_name_systematic 'Iron silicate - \a'
_space_group_IT_number 62
_symmetry_cell_setting orthorhombic
_symmetry_Int_Tables_number 62
_symmetry_space_group_name_Hall '-P 2c 2ab'
_symmetry_space_group_name_H-M 'P b n m'
_cell_angle_alpha 90
_cell_angle_beta 90
_cell_angle_gamma 90
_cell_formula_units_Z 4
_cell_length_a 4.8195(6)
_cell_length_b 10.4788(17)
_cell_length_c 6.0873(8)
_cell_volume 307.4
_database_code_amcsd 0009731
_exptl_crystal_density_diffrn 4.403
_refine_ls_R_factor_all 0.0255
_cod_database_code 1000064

loop_
_space_group_symop_operation_xyz
x,y,z
1/2-x,1/2+y,1/2-z
-x,-y,1/2+z
1/2+x,1/2-y,-z
-x,-y,-z
1/2+x,1/2-y,1/2+z
x,y,1/2-z
1/2-x,1/2+y,z

loop_
_atom_site_label
_atom_site_type_symbol
_atom_site_symmetry_multiplicity
_atom_site_Wyckoff_symbol
_atom_site_fract_x
_atom_site_fract_y
_atom_site_fract_z
_atom_site_occupancy
_atom_site_attached_hydrogens
_atom_site_calc_flag
_atom_site_B_iso_or_equiv
Fe1 Fe2+ 4 a 0. 0. 0. 1. 0 d 0.520
Fe2 Fe2+ 4 c 0.98598(5) 0.28026(2) 0.25 1. 0 d 0.474
Si1 Si4+ 4 c 0.43122(10) 0.09765(5) 0.25 1. 0 d 0.372
O1 O2- 4 c 0.76814(23) 0.09217(12) 0.25 1. 0 d 0.510
O2 O2- 4 c 0.20895(25) 0.45365(11) 0.25 1. 0 d 0.526
O3 O2- 8 d 0.28897(17) 0.16563(9) 0.03643(9) 1. 0 d 0.583

loop_
_atom_type_symbol
_atom_type_oxidation_number
Fe2+ 2.000
Si4+ 4.000
O2- -2.000

loop_
_cod_related_entry_id
_cod_related_entry_database
_cod_related_entry_code
1 AMCSD 0009731
